data_4073130
loop_
_publ_author_name
'Albano, Vincenzo G.'
'Busetto, Luigi'
'Marchetti, Fabio'
'Monari, Magda'
'Zacchini, Stefano'
'Zanotti, Valerio'

_publ_section_title
;
 Alkyne&#x2212;Isocyanide Coupling in [Fe2(CNMe)(CO)3(Cp)2]:&#x00A0; A New
 Route to Diiron \m-Vinyliminium Complexes&#x2020;
;
_journal_issue 14
_journal_name_full Organometallics
_journal_page_first 3448
_journal_paper_doi 10.1021/om070097z
_journal_volume 26
_journal_year 2007
_chemical_formula_sum 'C29 H32 F3 Fe2 N O5 S'
_chemical_formula_weight 675.32
_chemical_name_systematic
; 
 ? 
;
_space_group_IT_number 2
_symmetry_cell_setting triclinic
_symmetry_space_group_name_Hall '-P 1'
_symmetry_space_group_name_H-M 'P -1'
_atom_sites_solution_hydrogens geom
_atom_sites_solution_primary direct
_atom_sites_solution_secondary difmap
_audit_creation_method SHELXL-97
_cell_angle_alpha 107.4700(10)
_cell_angle_beta 101.8190(10)
_cell_angle_gamma 91.7950(10)
_cell_formula_units_Z 2
_cell_length_a 8.2804(3)
_cell_length_b 12.4402(4)
_cell_length_c 15.0634(5)
_cell_measurement_temperature 293(2)
_cell_volume 1441.55(9)
_computing_cell_refinement 'Bruker SMART'
_computing_data_collection 'Bruker SMART'
_computing_data_reduction 'Bruker SAINT+'
_computing_molecular_graphics 'ORTEP-3 (Farrugia, 2006)'
_computing_publication_material 'SHELXL-97 (Sheldrick, 1997)'
_computing_structure_refinement 'SHELXL-97 (Sheldrick, 1997)'
_computing_structure_solution 'SIR97 (Giacovazzo, 1997)'
_diffrn_ambient_temperature 293(2)
_diffrn_measured_fraction_theta_full 0.995
_diffrn_measured_fraction_theta_max 0.995
_diffrn_measurement_device_type 'Bruker SMART area detector'
_diffrn_measurement_method 'phi and omega scans'
_diffrn_radiation_monochromator graphite
_diffrn_radiation_source 'fine-focus sealed tube'
_diffrn_radiation_type MoK\a
_diffrn_radiation_wavelength 0.71073
_diffrn_reflns_av_R_equivalents 0.0291
_diffrn_reflns_av_sigmaI/netI 0.0349
_diffrn_reflns_limit_h_max 10
_diffrn_reflns_limit_h_min -10
_diffrn_reflns_limit_k_max 16
_diffrn_reflns_limit_k_min -16
_diffrn_reflns_limit_l_max 19
_diffrn_reflns_limit_l_min -19
_diffrn_reflns_number 16496
_diffrn_reflns_theta_full 28.00
_diffrn_reflns_theta_max 28.00
_diffrn_reflns_theta_min 2.53
_exptl_absorpt_coefficient_mu 1.138
_exptl_absorpt_correction_T_max 1.00
_exptl_absorpt_correction_T_min 0.68
_exptl_absorpt_correction_type empirical
_exptl_absorpt_process_details SADABS
_exptl_crystal_colour block
_exptl_crystal_density_diffrn 1.556
_exptl_crystal_density_method 'not measured'
_exptl_crystal_description block
_exptl_crystal_F_000 696
_exptl_crystal_size_max 0.28
_exptl_crystal_size_mid 0.25
_exptl_crystal_size_min 0.23
_refine_diff_density_max 1.264
_refine_diff_density_min -0.919
_refine_diff_density_rms 0.101
_refine_ls_extinction_method none
_refine_ls_goodness_of_fit_ref 1.043
_refine_ls_hydrogen_treatment mixed
_refine_ls_matrix_type full
_refine_ls_number_parameters 391
_refine_ls_number_reflns 6926
_refine_ls_number_restraints 318
_refine_ls_restrained_S_all 1.084
_refine_ls_R_factor_all 0.0833
_refine_ls_R_factor_gt 0.0660
_refine_ls_shift/su_max 0.000
_refine_ls_shift/su_mean 0.000
_refine_ls_structure_factor_coef Fsqd
_refine_ls_weighting_details 'calc w=1/[\s^2^(Fo^2^)+(0.1212P)^2^+1.7581P] where P=(Fo^2^+2Fc^2^)/3'
_refine_ls_weighting_scheme calc
_refine_ls_wR_factor_gt 0.1931
_refine_ls_wR_factor_ref 0.2112
_reflns_number_gt 5229
_reflns_number_total 6926
_reflns_threshold_expression >2sigma(I)
_cod_data_source_file om070097z.cif
_cod_data_source_block comp3
_cod_depositor_comments
;
The following automatic conversions were performed:

'_symmetry_cell_setting' value 'Triclinic' changed to 'triclinic'
according to /home/saulius/struct/CIF-dictionaries/cif_core.dic
dictionary named 'cif_core.dic' version 2.4.1 from 2010-06-29.

Automatic conversion script
Id: cif_fix_values 1715 2011-07-08 13:25:40Z adriana 
;
_cod_original_cell_volume 1441.55(8)
_cod_original_sg_symbol_H-M P-1
_cod_database_code 4073130

loop_
_symmetry_equiv_pos_as_xyz
'x, y, z'
'-x, -y, -z'

loop_
_atom_site_label
_atom_site_type_symbol
_atom_site_fract_x
_atom_site_fract_y
_atom_site_fract_z
_atom_site_U_iso_or_equiv
_atom_site_adp_type
_atom_site_occupancy
_atom_site_symmetry_multiplicity
_atom_site_calc_flag
_atom_site_refinement_flags
_atom_site_disorder_assembly
_atom_site_disorder_group
Fe1 Fe 0.17137(7) 0.35369(4) 0.31346(4) 0.03652(18) Uani 1 1 d . . .
Fe2 Fe -0.07678(8) 0.37949(5) 0.19218(4) 0.04174(19) Uani 1 1 d . . .
N N 0.0374(4) 0.1201(3) 0.3059(2) 0.0370(7) Uani 1 1 d U . .
C5 C 0.0931(4) 0.2027(3) 0.2815(3) 0.0333(7) Uani 1 1 d U . .
C20 C 0.3827(7) 0.3630(5) 0.4205(5) 0.0719(16) Uani 1 1 d U . .
H20 H 0.4257 0.3007 0.4353 0.086 Uiso 1 1 calc R . .
C9 C 0.0188(5) 0.1367(3) 0.4030(3) 0.0384(8) Uani 1 1 d U . .
O1 O -0.1365(4) 0.3896(3) 0.3768(2) 0.0566(8) Uani 1 1 d U . .
C1 C -0.0584(5) 0.3770(3) 0.3191(3) 0.0412(8) Uani 1 1 d U . .
C3 C 0.1205(5) 0.2998(4) 0.1685(3) 0.0417(9) Uani 1 1 d U . .
C4 C 0.1592(5) 0.2064(3) 0.2008(3) 0.0377(8) Uani 1 1 d U . .
C2 C -0.1939(6) 0.2465(4) 0.1464(3) 0.0493(10) Uani 1 1 d U . .
C10 C 0.1547(6) 0.1286(4) 0.4705(3) 0.0495(10) Uani 1 1 d U . .
C14 C -0.1370(6) 0.1530(4) 0.4225(3) 0.0455(9) Uani 1 1 d U . .
C6 C -0.0037(7) 0.0033(4) 0.2382(4) 0.0563(12) Uani 1 1 d U . .
H15A H -0.0415 -0.0458 0.2698 0.084 Uiso 1 1 calc R . .
H15B H 0.0932 -0.0232 0.2163 0.084 Uiso 1 1 calc R . .
H15C H -0.0895 0.0034 0.1846 0.084 Uiso 1 1 calc R . .
C15 C 0.2177(8) 0.3240(5) 0.1002(4) 0.0629(13) Uani 1 1 d U . .
H17A H 0.3241 0.2936 0.1096 0.075 Uiso 1 1 calc R . .
H17B H 0.2384 0.4053 0.1147 0.075 Uiso 1 1 calc R . .
C11 C 0.1352(8) 0.1496(5) 0.5645(4) 0.0617(13) Uani 1 1 d U . .
H18 H 0.2256 0.1492 0.6126 0.074 Uiso 1 1 calc R . .
C8 C 0.3180(7) 0.0925(6) 0.4464(5) 0.0708(16) Uani 1 1 d U . .
H20A H 0.3956 0.0934 0.5036 0.106 Uiso 1 1 calc R . .
H20B H 0.3615 0.1439 0.4187 0.106 Uiso 1 1 calc R . .
H20C H 0.3002 0.0174 0.4017 0.106 Uiso 1 1 calc R . .
C17 C 0.3014(6) 0.1335(4) 0.1815(3) 0.0524(11) Uani 1 1 d U . .
H21A H 0.3997 0.1825 0.1883 0.063 Uiso 1 1 calc R . .
H21B H 0.3259 0.0949 0.2292 0.063 Uiso 1 1 calc R . .
C7 C -0.2890(6) 0.1480(5) 0.3471(5) 0.0648(14) Uani 1 1 d U . .
H22A H -0.3827 0.1625 0.3758 0.097 Uiso 1 1 calc R . .
H22B H -0.3084 0.0742 0.3002 0.097 Uiso 1 1 calc R . .
H22C H -0.2731 0.2041 0.3168 0.097 Uiso 1 1 calc R . .
C21 C 0.2657(7) 0.4241(5) 0.4599(4) 0.0636(13) Uani 1 1 d U . .
H21 H 0.2165 0.4095 0.5059 0.076 Uiso 1 1 calc R . .
C24 C -0.0369(9) 0.5059(5) 0.1270(5) 0.0768(17) Uani 1 1 d U . .
H24 H 0.0506 0.5123 0.0982 0.092 Uiso 1 1 calc R . .
C22 C 0.2318(7) 0.5109(4) 0.4208(4) 0.0623(13) Uani 1 1 d U . .
H22 H 0.1564 0.5637 0.4355 0.075 Uiso 1 1 calc R . .
C23 C 0.3338(8) 0.5040(5) 0.3541(4) 0.0767(19) Uani 1 1 d U . .
H23 H 0.3393 0.5514 0.3172 0.092 Uiso 1 1 calc R . .
C18 C 0.2638(9) 0.0453(5) 0.0822(4) 0.0781(18) Uani 1 1 d U . .
H29A H 0.3572 0.0024 0.0746 0.117 Uiso 1 1 calc R . .
H29B H 0.2424 0.0828 0.0345 0.117 Uiso 1 1 calc R . .
H29C H 0.1682 -0.0048 0.0753 0.117 Uiso 1 1 calc R . .
C16 C 0.1257(11) 0.2722(7) -0.0050(4) 0.093(2) Uani 1 1 d U . .
H30A H 0.1924 0.2885 -0.0454 0.139 Uiso 1 1 calc R . .
H30B H 0.0221 0.3041 -0.0153 0.139 Uiso 1 1 calc R . .
H30C H 0.1052 0.1917 -0.0198 0.139 Uiso 1 1 calc R . .
C19 C 0.4255(7) 0.4094(5) 0.3557(5) 0.0749(18) Uani 1 1 d U . .
H19 H 0.5020 0.3834 0.3188 0.090 Uiso 1 1 calc R . .
O2 O -0.2729(5) 0.1624(4) 0.1144(3) 0.0745(11) Uani 1 1 d U . .
C13 C -0.1503(7) 0.1713(4) 0.5163(4) 0.0581(12) Uani 1 1 d U . .
H40 H -0.2524 0.1842 0.5321 0.070 Uiso 1 1 calc R . .
C28 C -0.1817(10) 0.4426(6) 0.0812(5) 0.085(2) Uani 1 1 d U . .
H28 H -0.2094 0.3971 0.0177 0.102 Uiso 1 1 calc R . .
C26 C -0.1833(14) 0.5336(7) 0.2360(6) 0.102(3) Uani 1 1 d U . .
H26 H -0.2138 0.5607 0.2942 0.122 Uiso 1 1 calc R . .
C27 C -0.2847(9) 0.4583(7) 0.1481(9) 0.113(3) Uani 1 1 d U . .
H27 H -0.3931 0.4270 0.1376 0.135 Uiso 1 1 calc R . .
C25 C -0.0343(11) 0.5574(5) 0.2172(6) 0.088(2) Uani 1 1 d U . .
H25 H 0.0554 0.6032 0.2616 0.106 Uiso 1 1 calc R . .
C12 C -0.0158(9) 0.1706(5) 0.5857(4) 0.0656(14) Uani 1 1 d U . .
H45 H -0.0271 0.1845 0.6482 0.079 Uiso 1 1 calc R . .
O3 O -0.6923(6) -0.1420(3) 0.2393(4) 0.284(14) Uani 0.447(13) 1 d PGU A 1
O4 O -0.5394(4) -0.2622(6) 0.3043(3) 0.115(6) Uani 0.447(13) 1 d PGU A 1
O5 O -0.7326(5) -0.3339(4) 0.1640(3) 0.278(15) Uani 0.447(13) 1 d PGU A 1
S S -0.6284(2) -0.2421(2) 0.22508(15) 0.1017(7) Uani 1 1 d GU . .
C39 C -0.4743(4) -0.2267(4) 0.1648(2) 0.111(3) Uani 1 1 d GU A .
F1 F -0.3659(5) -0.1485(5) 0.2123(4) 0.316(15) Uani 0.434(12) 1 d PGU A 1
F2 F -0.5379(5) -0.2079(7) 0.0880(3) 0.086(4) Uani 0.434(12) 1 d PGU A 1
F3 F -0.4056(6) -0.3170(5) 0.1424(4) 0.272(12) Uani 0.434(12) 1 d PGU A 1
F11 F -0.3289(4) -0.2348(5) 0.2028(3) 0.070(2) Uani 0.566(12) 1 d PGU A 2
F21 F -0.5294(6) -0.2765(7) 0.0746(3) 0.300(14) Uani 0.566(12) 1 d PGU A 2
F31 F -0.4595(6) -0.1255(5) 0.1570(5) 0.267(10) Uani 0.566(12) 1 d PGU A 2
O31 O -0.5587(5) -0.1743(5) 0.3214(2) 0.313(16) Uani 0.553(13) 1 d PGU A 2
O41 O -0.7701(3) -0.2200(5) 0.1747(3) 0.137(6) Uani 0.553(13) 1 d PGU A 2
O51 O -0.6302(6) -0.3482(3) 0.2192(4) 0.267(11) Uani 0.553(13) 1 d PGU A 2

loop_
_atom_site_aniso_label
_atom_site_aniso_U_11
_atom_site_aniso_U_22
_atom_site_aniso_U_33
_atom_site_aniso_U_23
_atom_site_aniso_U_13
_atom_site_aniso_U_12
Fe1 0.0391(3) 0.0335(3) 0.0330(3) 0.0038(2) 0.0098(2) -0.0011(2)
Fe2 0.0488(4) 0.0387(3) 0.0396(3) 0.0142(2) 0.0108(3) 0.0055(2)
N 0.0374(16) 0.0339(16) 0.0388(17) 0.0107(13) 0.0081(13) 0.0018(13)
C5 0.0308(17) 0.0334(17) 0.0327(17) 0.0054(14) 0.0076(13) 0.0046(14)
C20 0.061(3) 0.053(3) 0.076(4) 0.007(3) -0.019(3) -0.002(2)
C9 0.042(2) 0.0343(18) 0.041(2) 0.0151(16) 0.0107(16) 0.0029(15)
O1 0.060(2) 0.064(2) 0.0524(18) 0.0154(16) 0.0302(16) 0.0191(16)
C1 0.045(2) 0.038(2) 0.041(2) 0.0098(16) 0.0140(17) 0.0058(16)
C3 0.048(2) 0.043(2) 0.0340(19) 0.0079(16) 0.0152(16) 0.0002(17)
C4 0.0387(19) 0.0368(19) 0.0323(18) 0.0010(14) 0.0114(15) -0.0008(15)
C2 0.049(2) 0.055(3) 0.041(2) 0.0143(19) 0.0049(18) 0.003(2)
C10 0.050(2) 0.049(2) 0.052(2) 0.023(2) 0.0049(19) 0.0014(19)
C14 0.047(2) 0.041(2) 0.058(3) 0.0230(19) 0.0197(19) 0.0055(17)
C6 0.075(3) 0.032(2) 0.058(3) 0.0074(19) 0.017(2) 0.000(2)
C15 0.080(4) 0.065(3) 0.061(3) 0.027(2) 0.041(3) 0.008(3)
C11 0.079(4) 0.061(3) 0.045(2) 0.023(2) 0.004(2) -0.001(3)
C8 0.046(3) 0.093(4) 0.086(4) 0.049(3) 0.009(3) 0.018(3)
C17 0.052(3) 0.057(3) 0.049(2) 0.011(2) 0.020(2) 0.017(2)
C7 0.040(2) 0.073(3) 0.093(4) 0.038(3) 0.020(2) 0.009(2)
C21 0.072(3) 0.065(3) 0.038(2) 0.005(2) -0.002(2) -0.009(3)
C24 0.091(4) 0.068(4) 0.092(5) 0.053(4) 0.023(4) 0.012(3)
C22 0.063(3) 0.042(2) 0.059(3) -0.007(2) -0.003(2) -0.001(2)
C23 0.084(4) 0.065(3) 0.067(3) 0.025(3) -0.012(3) -0.039(3)
C18 0.101(5) 0.067(3) 0.060(3) 0.001(3) 0.029(3) 0.034(3)
C16 0.137(7) 0.107(5) 0.051(3) 0.034(3) 0.043(4) 0.031(5)
C19 0.045(3) 0.071(4) 0.084(4) -0.007(3) 0.007(3) -0.013(3)
O2 0.076(3) 0.066(2) 0.065(2) 0.0109(19) -0.003(2) -0.018(2)
C13 0.073(3) 0.050(3) 0.069(3) 0.026(2) 0.043(3) 0.013(2)
C28 0.108(5) 0.080(4) 0.065(4) 0.040(3) -0.011(4) 0.014(4)
C26 0.157(8) 0.086(5) 0.103(5) 0.057(4) 0.067(6) 0.082(5)
C27 0.053(3) 0.103(6) 0.217(10) 0.113(7) 0.011(5) 0.019(4)
C25 0.115(6) 0.045(3) 0.101(5) 0.030(3) 0.004(4) 0.014(3)
C12 0.101(4) 0.053(3) 0.053(3) 0.023(2) 0.033(3) 0.010(3)
O3 0.43(3) 0.28(2) 0.24(3) 0.110(19) 0.21(2) 0.28(2)
O4 0.169(14) 0.109(10) 0.052(6) 0.024(6) 0.004(7) -0.061(9)
O5 0.32(2) 0.33(3) 0.103(11) 0.054(14) -0.058(14) -0.29(2)
S 0.0658(10) 0.157(2) 0.1007(14) 0.0569(14) 0.0320(10) 0.0195(12)
C39 0.098(6) 0.138(8) 0.101(6) 0.061(6) -0.002(5) -0.012(5)
F1 0.30(3) 0.39(3) 0.201(19) 0.15(2) -0.117(18) -0.26(2)
F2 0.125(8) 0.087(7) 0.046(5) 0.038(4) -0.004(4) -0.025(5)
F3 0.38(3) 0.26(2) 0.29(3) 0.150(18) 0.19(2) 0.27(2)
F11 0.042(3) 0.092(5) 0.075(4) 0.020(3) 0.020(3) 0.017(3)
F21 0.210(17) 0.43(3) 0.122(11) -0.096(16) 0.017(11) -0.097(19)
F31 0.123(10) 0.251(17) 0.51(3) 0.294(19) -0.007(15) 0.001(11)
O31 0.100(10) 0.52(3) 0.154(14) -0.138(19) 0.034(9) 0.057(17)
O41 0.038(4) 0.102(8) 0.236(15) 0.029(9) -0.010(6) 0.009(5)
O51 0.131(13) 0.228(16) 0.58(3) 0.33(2) 0.081(18) 0.036(12)

loop_
_atom_type_symbol
_atom_type_description
_atom_type_scat_dispersion_real
_atom_type_scat_dispersion_imag
_atom_type_scat_source
C C 0.0033 0.0016 'International Tables Vol C Tables 4.2.6.8 and 6.1.1.4'
H H 0.0000 0.0000 'International Tables Vol C Tables 4.2.6.8 and 6.1.1.4'
N N 0.0061 0.0033 'International Tables Vol C Tables 4.2.6.8 and 6.1.1.4'
O O 0.0106 0.0060 'International Tables Vol C Tables 4.2.6.8 and 6.1.1.4'
Fe Fe 0.3463 0.8444 'International Tables Vol C Tables 4.2.6.8 and 6.1.1.4'
S S 0.1246 0.1234 'International Tables Vol C Tables 4.2.6.8 and 6.1.1.4'
F F 0.0171 0.0103 'International Tables Vol C Tables 4.2.6.8 and 6.1.1.4'

loop_
_geom_angle_atom_site_label_1
_geom_angle_atom_site_label_2
_geom_angle_atom_site_label_3
_geom_angle
C5 Fe1 C1 82.78(16)
C5 Fe1 C3 76.40(16)
C1 Fe1 C3 93.63(17)
C5 Fe1 C4 42.68(15)
C1 Fe1 C4 105.17(16)
C3 Fe1 C4 40.19(17)
C5 Fe1 C21 111.4(2)
C1 Fe1 C21 95.2(2)
C3 Fe1 C21 168.9(2)
C4 Fe1 C21 142.0(2)
C5 Fe1 C20 100.5(2)
C1 Fe1 C20 131.6(2)
C3 Fe1 C20 134.3(2)
C4 Fe1 C20 109.3(2)
C21 Fe1 C20 38.3(2)
C5 Fe1 C22 146.7(2)
C1 Fe1 C22 85.8(2)
C3 Fe1 C22 135.7(2)
C4 Fe1 C22 167.8(2)
C21 Fe1 C22 38.8(2)
C20 Fe1 C22 65.1(2)
C5 Fe1 C19 122.4(2)
C1 Fe1 C19 151.3(2)
C3 Fe1 C19 105.1(2)
C4 Fe1 C19 103.2(2)
C21 Fe1 C19 64.2(3)
C20 Fe1 C19 38.1(3)
C22 Fe1 C19 65.5(2)
C5 Fe1 C23 161.8(2)
C1 Fe1 C23 115.1(3)
C3 Fe1 C23 104.8(2)
C4 Fe1 C23 128.7(2)
C21 Fe1 C23 65.2(2)
C20 Fe1 C23 65.3(2)
C22 Fe1 C23 39.5(3)
C19 Fe1 C23 39.4(3)
C5 Fe1 Fe2 89.21(11)
C1 Fe1 Fe2 47.50(12)
C3 Fe1 Fe2 49.49(12)
C4 Fe1 Fe2 79.01(12)
C21 Fe1 Fe2 135.90(17)
C20 Fe1 Fe2 170.13(16)
C22 Fe1 Fe2 105.71(16)
C19 Fe1 Fe2 136.2(2)
C23 Fe1 Fe2 105.51(18)
C2 Fe2 C1 91.1(2)
C2 Fe2 C3 87.8(2)
C1 Fe2 C3 97.03(17)
C2 Fe2 C27 90.9(3)
C1 Fe2 C27 111.3(4)
C3 Fe2 C27 151.7(4)
C2 Fe2 C28 97.0(3)
C1 Fe2 C28 149.6(3)
C3 Fe2 C28 112.5(3)
C27 Fe2 C28 39.7(3)
C2 Fe2 C26 123.0(4)
C1 Fe2 C26 85.9(2)
C3 Fe2 C26 149.1(3)
C27 Fe2 C26 40.1(4)
C28 Fe2 C26 65.2(3)
C2 Fe2 C25 155.1(3)
C1 Fe2 C25 100.2(3)
C3 Fe2 C25 112.4(3)
C27 Fe2 C25 64.4(3)
C28 Fe2 C25 62.6(3)
C26 Fe2 C25 37.4(3)
C2 Fe2 C24 131.5(3)
C1 Fe2 C24 135.5(2)
C3 Fe2 C24 96.9(2)
C27 Fe2 C24 63.5(3)
C28 Fe2 C24 37.0(3)
C26 Fe2 C24 61.9(3)
C25 Fe2 C24 35.8(3)
C2 Fe2 Fe1 104.58(15)
C1 Fe2 Fe1 49.27(13)
C3 Fe2 Fe1 51.34(12)
C27 Fe2 Fe1 154.3(4)
C28 Fe2 Fe1 151.6(2)
C26 Fe2 Fe1 115.1(3)
C25 Fe2 Fe1 99.6(2)
C24 Fe2 Fe1 115.9(2)
C5 N C9 121.1(3)
C5 N C6 122.0(4)
C9 N C6 116.8(3)
N C5 C4 132.7(3)
N C5 Fe1 149.6(3)
C4 C5 Fe1 76.8(2)
C21 C20 C19 108.3(6)
C21 C20 Fe1 70.2(3)
C19 C20 Fe1 71.0(3)
C10 C9 C14 122.7(4)
C10 C9 N 118.6(4)
C14 C9 N 118.6(4)
O1 C1 Fe2 140.5(4)
O1 C1 Fe1 136.2(4)
Fe2 C1 Fe1 83.22(16)
C4 C3 C15 117.3(4)
C4 C3 Fe2 121.4(3)
C15 C3 Fe2 120.5(3)
C4 C3 Fe1 71.6(2)
C15 C3 Fe1 130.2(3)
Fe2 C3 Fe1 79.17(14)
C3 C4 C5 114.9(3)
C3 C4 C17 126.2(4)
C5 C4 C17 116.0(4)
C3 C4 Fe1 68.2(2)
C5 C4 Fe1 60.49(19)
C17 C4 Fe1 126.4(3)
O2 C2 Fe2 177.3(4)
C9 C10 C11 117.4(5)
C9 C10 C8 123.1(4)
C11 C10 C8 119.4(5)
C9 C14 C13 117.3(4)
C9 C14 C7 123.0(4)
C13 C14 C7 119.7(4)
C3 C15 C16 112.5(5)
C12 C11 C10 120.4(5)
C18 C17 C4 113.5(4)
C20 C21 C22 109.8(6)
C20 C21 Fe1 71.5(3)
C22 C21 Fe1 71.2(3)
C25 C24 C28 111.7(7)
C25 C24 Fe2 72.0(4)
C28 C24 Fe2 69.9(3)
C21 C22 C23 107.2(5)
C21 C22 Fe1 70.0(3)
C23 C22 Fe1 71.1(3)
C19 C23 C22 105.7(5)
C19 C23 Fe1 69.5(3)
C22 C23 Fe1 69.4(3)
C20 C19 C23 109.0(6)
C20 C19 Fe1 70.8(3)
C23 C19 Fe1 71.1(3)
C12 C13 C14 121.0(5)
C24 C28 C27 107.2(7)
C24 C28 Fe2 73.1(3)
C27 C28 Fe2 70.1(4)
C25 C26 C27 106.9(7)
C25 C26 Fe2 72.1(4)
C27 C26 Fe2 69.2(4)
C28 C27 C26 104.6(6)
C28 C27 Fe2 70.2(4)
C26 C27 Fe2 70.6(4)
C24 C25 C26 109.6(8)
C24 C25 Fe2 72.2(4)
C26 C25 Fe2 70.5(4)
C13 C12 C11 120.9(5)
O51 S O3 154.2
O51 S O41 111.7
O3 S O41 53.0
O51 S O4 65.7
O3 S O4 116.3
O41 S O4 151.2
O51 S O5 49.5
O3 S O5 115.5
O41 S O5 63.5
O4 S O5 113.3
O51 S O31 109.4
O3 S O31 72.3
O41 S O31 121.7
O4 S O31 45.0
O5 S O31 147.8
O51 S C39 102.1
O3 S C39 102.4
O41 S C39 106.4
O4 S C39 102.1
O5 S C39 104.8
O31 S C39 103.5
F1 C39 F11 52.7
F1 C39 F2 108.2
F11 C39 F2 132.4
F1 C39 F3 108.3
F11 C39 F3 57.2
F2 C39 F3 106.9
F1 C39 F21 134.0
F11 C39 F21 119.5
F2 C39 F21 37.7
F3 C39 F21 72.2
F1 C39 F31 52.6
F11 C39 F31 100.6
F2 C39 F31 59.0
F3 C39 F31 137.5
F21 C39 F31 94.8
F1 C39 S 113.0
F11 C39 S 117.6
F2 C39 S 110.0
F3 C39 S 110.3
F21 C39 S 109.2
F31 C39 S 112.2

loop_
_geom_bond_atom_site_label_1
_geom_bond_atom_site_label_2
_geom_bond_distance
Fe1 C5 1.853(4)
Fe1 C1 1.949(4)
Fe1 C3 2.030(4)
Fe1 C4 2.073(4)
Fe1 C21 2.082(5)
Fe1 C20 2.097(5)
Fe1 C22 2.097(5)
Fe1 C19 2.100(5)
Fe1 C23 2.120(5)
Fe1 Fe2 2.5532(8)
Fe2 C2 1.759(5)
Fe2 C1 1.896(4)
Fe2 C3 1.976(4)
Fe2 C27 2.096(6)
Fe2 C28 2.098(6)
Fe2 C26 2.115(6)
Fe2 C25 2.135(6)
Fe2 C24 2.138(5)
N C5 1.292(5)
N C9 1.455(5)
N C6 1.484(5)
C5 C4 1.444(5)
C20 C21 1.371(9)
C20 C19 1.371(10)
C9 C10 1.382(6)
C9 C14 1.389(6)
O1 C1 1.163(5)
C3 C4 1.410(6)
C3 C15 1.519(6)
C4 C17 1.531(6)
C2 O2 1.130(6)
C10 C11 1.404(7)
C10 C8 1.518(7)
C14 C13 1.391(7)
C14 C7 1.498(7)
C15 C16 1.538(9)
C11 C12 1.367(9)
C17 C18 1.529(7)
C21 C22 1.387(8)
C24 C25 1.312(10)
C24 C28 1.346(10)
C22 C23 1.425(9)
C23 C19 1.424(9)
C13 C12 1.364(9)
C28 C27 1.424(12)
C26 C25 1.364(12)
C26 C27 1.444(13)
O3 S 1.3429(18)
O4 S 1.3639(18)
O5 S 1.3705(18)
S O51 1.2957(17)
S O41 1.3449(18)
S O31 1.4288(19)
S C39 1.747(2)
C39 F1 1.2354(17)
C39 F11 1.2438(17)
C39 F2 1.2612(17)
C39 F3 1.2619(17)
C39 F21 1.2887(17)
C39 F31 1.3030(17)
